data_4129600
loop_
_publ_author_name
'\"Olscher, Franz'
'G\"ottker-Schnetmann, Inigo'
'Monteil, Vincent'
'Mecking, Stefan'

_publ_section_title
;
 Role of Radical Species in Salicylaldiminato Ni(II) Mediated Polymer
 Chain Growth: A Case Study for the Migratory Insertion Polymerization of
 Ethylene in the Presence of Methyl Methacrylate.
;
_journal_issue 46
_journal_name_full 'Journal of the American Chemical Society'
_journal_page_first 14819
_journal_page_last 14828
_journal_paper_doi 10.1021/jacs.5b08612
_journal_volume 137
_journal_year 2015
_chemical_formula_moiety 'C59 H60 N Ni O P2'
_chemical_formula_sum 'C59 H60 N Ni O P2'
_chemical_formula_weight 919.73
_space_group_crystal_system triclinic
_space_group_IT_number 2
_space_group_name_Hall '-P 1'
_space_group_name_H-M_alt 'P -1'
_atom_sites_solution_hydrogens geom
_atom_sites_solution_primary heavy
_atom_sites_solution_secondary difmap
_audit_creation_method SHELXL-2013
_cell_angle_alpha 103.295(4)
_cell_angle_beta 94.649(4)
_cell_angle_gamma 113.469(4)
_cell_formula_units_Z 2
_cell_length_a 11.3507(6)
_cell_length_b 12.0474(7)
_cell_length_c 21.6176(12)
_cell_measurement_reflns_used 28839
_cell_measurement_temperature 100(2)
_cell_measurement_theta_max 28.35
_cell_measurement_theta_min 1.89
_cell_volume 2589.1(3)
_computing_cell_refinement 'STOE X-AREA'
_computing_data_collection 'STOE X-AREA'
_computing_data_reduction 'STOE X-RED32'
_computing_structure_refinement 'SHELXL-2013 (Sheldrick, 2013)'
_computing_structure_solution 'ShelXS (Sheldrick, 2013)'
_diffrn_ambient_temperature 100(2)
_diffrn_detector_area_resol_mean 6.67
_diffrn_measured_fraction_theta_full 0.999
_diffrn_measured_fraction_theta_max 0.981
_diffrn_measurement_device_type 'STOE IPDS 2T'
_diffrn_measurement_method 'rotation method'
_diffrn_radiation_type MoK\a
_diffrn_radiation_wavelength 0.71073
_diffrn_reflns_av_R_equivalents 0.0000
_diffrn_reflns_av_unetI/netI 0.0831
_diffrn_reflns_Laue_measured_fraction_full 0.999
_diffrn_reflns_Laue_measured_fraction_max 0.981
_diffrn_reflns_limit_h_max 14
_diffrn_reflns_limit_h_min -14
_diffrn_reflns_limit_k_max 15
_diffrn_reflns_limit_k_min -15
_diffrn_reflns_limit_l_max 28
_diffrn_reflns_limit_l_min 0
_diffrn_reflns_number 41479
_diffrn_reflns_point_group_measured_fraction_full 0.999
_diffrn_reflns_point_group_measured_fraction_max 0.981
_diffrn_reflns_theta_full 25.242
_diffrn_reflns_theta_max 28.096
_diffrn_reflns_theta_min 1.893
_diffrn_source 'fine-focus sealed tube'
_exptl_absorpt_coefficient_mu 0.476
_exptl_absorpt_correction_T_max 0.9521
_exptl_absorpt_correction_T_min 0.8936
_exptl_absorpt_correction_type numerical
_exptl_absorpt_process_details 'STOE X-RED32'
_exptl_crystal_colour red
_exptl_crystal_density_diffrn 1.180
_exptl_crystal_density_method 'not measured'
_exptl_crystal_description prism
_exptl_crystal_F_000 974
_exptl_crystal_size_max 0.2
_exptl_crystal_size_mid 0.15
_exptl_crystal_size_min 0.1
_refine_diff_density_max 0.391
_refine_diff_density_min -0.308
_refine_diff_density_rms 0.055
_refine_ls_extinction_method none
_refine_ls_goodness_of_fit_ref 0.901
_refine_ls_hydrogen_treatment constr
_refine_ls_matrix_type full
_refine_ls_number_parameters 584
_refine_ls_number_reflns 12366
_refine_ls_number_restraints 0
_refine_ls_restrained_S_all 0.901
_refine_ls_R_factor_all 0.0770
_refine_ls_R_factor_gt 0.0426
_refine_ls_shift/su_max 0.000
_refine_ls_shift/su_mean 0.000
_refine_ls_structure_factor_coef Fsqd
_refine_ls_weighting_details 'w=1/[\s^2^(Fo^2^)+(0.0312P)^2^] where P=(Fo^2^+2Fc^2^)/3'
_refine_ls_weighting_scheme calc
_refine_ls_wR_factor_gt 0.0730
_refine_ls_wR_factor_ref 0.0789
_reflns_Friedel_coverage 0.000
_reflns_number_gt 8301
_reflns_number_total 12366
_reflns_threshold_expression 'I > 2\s(I)'
_cod_data_source_file ja5b08612_si_005.cif
_cod_data_source_block \pr13-07_fo_18
_cod_database_code 4129600
_shelx_space_group_comment
;
The symmetry employed for this shelxl refinement is uniquely defined
by the following loop, which should always be used as a source of
symmetry information in preference to the above space-group names.
They are only intended as comments.
;
_shelxl_version_number 2013-4

loop_
_space_group_symop_operation_xyz
'x, y, z'
'-x, -y, -z'

loop_
_atom_site_label
_atom_site_type_symbol
_atom_site_fract_x
_atom_site_fract_y
_atom_site_fract_z
_atom_site_U_iso_or_equiv
_atom_site_adp_type
_atom_site_occupancy
_atom_site_site_symmetry_order
_atom_site_calc_flag
_atom_site_refinement_flags_posn
_atom_site_refinement_flags_adp
C1 C 0.09548(19) 0.20015(17) 0.24517(9) 0.0185(4) Uani 1 1 d . .
C2 C 0.0529(2) 0.29385(17) 0.27659(9) 0.0199(4) Uani 1 1 d . .
C3 C -0.0124(2) 0.33632(18) 0.23859(10) 0.0232(4) Uani 1 1 d . .
H3 H -0.0387 0.3988 0.2594 0.028 Uiso 1 1 calc R U
C4 C -0.0425(2) 0.29239(18) 0.17068(10) 0.0241(4) Uani 1 1 d . .
H4 H -0.0869 0.3255 0.1464 0.029 Uiso 1 1 calc R U
C5 C -0.0072(2) 0.20146(18) 0.14006(9) 0.0210(4) Uani 1 1 d . .
H5 H -0.0292 0.1695 0.0942 0.025 Uiso 1 1 calc R U
C6 C 0.06185(19) 0.15423(17) 0.17598(9) 0.0179(4) Uani 1 1 d . .
C7 C 0.09059(19) 0.05594(17) 0.13859(9) 0.0185(4) Uani 1 1 d . .
H7 H 0.0507 0.0243 0.0940 0.022 Uiso 1 1 calc R U
C8 C 0.0851(2) 0.34571(18) 0.35096(9) 0.0234(4) Uani 1 1 d . .
C9 C 0.2352(2) 0.4182(2) 0.37313(11) 0.0302(5) Uani 1 1 d . .
H9A H 0.2674 0.4913 0.3561 0.036 Uiso 1 1 calc R U
H9B H 0.2761 0.3623 0.3568 0.036 Uiso 1 1 calc R U
H9C H 0.2573 0.4471 0.4206 0.036 Uiso 1 1 calc R U
C10 C 0.0304(2) 0.2388(2) 0.38289(10) 0.0281(5) Uani 1 1 d . .
H10A H 0.0693 0.1795 0.3703 0.034 Uiso 1 1 calc R U
H10B H -0.0649 0.1942 0.3686 0.034 Uiso 1 1 calc R U
H10C H 0.0520 0.2745 0.4301 0.034 Uiso 1 1 calc R U
C11 C 0.0253(3) 0.4379(2) 0.37503(11) 0.0336(5) Uani 1 1 d . .
H11A H -0.0696 0.3958 0.3590 0.040 Uiso 1 1 calc R U
H11B H 0.0639 0.5118 0.3590 0.040 Uiso 1 1 calc R U
H11C H 0.0433 0.4650 0.4225 0.040 Uiso 1 1 calc R U
C12 C 0.17368(19) -0.08818(17) 0.10367(9) 0.0177(4) Uani 1 1 d . .
C13 C 0.2380(2) -0.05023(18) 0.05434(9) 0.0196(4) Uani 1 1 d . .
C14 C 0.2465(2) -0.14317(19) 0.00463(9) 0.0234(4) Uani 1 1 d . .
H14 H 0.2892 -0.1192 -0.0294 0.028 Uiso 1 1 calc R U
C15 C 0.1946(2) -0.26821(18) 0.00386(9) 0.0241(4) Uani 1 1 d . .
H15 H 0.2022 -0.3293 -0.0302 0.029 Uiso 1 1 calc R U
C16 C 0.1316(2) -0.30444(18) 0.05276(9) 0.0226(4) Uani 1 1 d . .
H16 H 0.0966 -0.3908 0.0521 0.027 Uiso 1 1 calc R U
C17 C 0.1182(2) -0.21673(17) 0.10324(9) 0.0187(4) Uani 1 1 d . .
C18 C 0.3012(2) 0.08624(18) 0.05271(9) 0.0226(4) Uani 1 1 d . .
H18 H 0.3028 0.1415 0.0954 0.027 Uiso 1 1 calc R U
C19 C 0.2211(2) 0.1072(2) -0.00074(10) 0.0294(5) Uani 1 1 d . .
H19A H 0.1334 0.0900 0.0084 0.035 Uiso 1 1 calc R U
H19B H 0.2141 0.0501 -0.0427 0.035 Uiso 1 1 calc R U
H19C H 0.2651 0.1949 -0.0019 0.035 Uiso 1 1 calc R U
C20 C 0.4423(2) 0.12502(19) 0.04219(10) 0.0274(5) Uani 1 1 d . .
H20A H 0.4846 0.2162 0.0480 0.033 Uiso 1 1 calc R U
H20B H 0.4419 0.0799 -0.0018 0.033 Uiso 1 1 calc R U
H20C H 0.4906 0.1038 0.0737 0.033 Uiso 1 1 calc R U
C21 C 0.0396(2) -0.25871(17) 0.15366(9) 0.0214(4) Uani 1 1 d . .
H21 H 0.0816 -0.1905 0.1956 0.026 Uiso 1 1 calc R U
C22 C 0.0361(2) -0.38054(19) 0.16475(10) 0.0305(5) Uani 1 1 d . .
H22A H 0.1255 -0.3729 0.1730 0.037 Uiso 1 1 calc R U
H22B H -0.0150 -0.4514 0.1262 0.037 Uiso 1 1 calc R U
H22C H -0.0046 -0.3955 0.2022 0.037 Uiso 1 1 calc R U
C23 C -0.0993(2) -0.2731(2) 0.13535(11) 0.0311(5) Uani 1 1 d . .
H23A H -0.1444 -0.3424 0.0954 0.037 Uiso 1 1 calc R U
H23B H -0.0961 -0.1944 0.1285 0.037 Uiso 1 1 calc R U
H23C H -0.1466 -0.2918 0.1703 0.037 Uiso 1 1 calc R U
C24 C 0.5520(2) 0.03754(18) 0.21272(9) 0.0187(4) Uani 1 1 d . .
C25 C 0.6838(2) 0.06752(19) 0.23093(10) 0.0220(4) Uani 1 1 d . .
H25 H 0.7380 0.1428 0.2643 0.026 Uiso 1 1 calc R U
C26 C 0.7370(2) -0.0111(2) 0.20104(10) 0.0254(5) Uani 1 1 d . .
H26 H 0.8271 0.0099 0.2141 0.031 Uiso 1 1 calc R U
C27 C 0.6585(2) -0.1205(2) 0.15198(10) 0.0264(5) Uani 1 1 d . .
H27 H 0.6947 -0.1750 0.1318 0.032 Uiso 1 1 calc R U
C28 C 0.5288(2) -0.1502(2) 0.13253(10) 0.0271(5) Uani 1 1 d . .
H28 H 0.4758 -0.2240 0.0981 0.032 Uiso 1 1 calc R U
C29 C 0.4747(2) -0.07229(18) 0.16313(9) 0.0216(4) Uani 1 1 d . .
H29 H 0.3845 -0.0941 0.1501 0.026 Uiso 1 1 calc R U
C30 C 0.5761(2) 0.20842(18) 0.33291(9) 0.0204(4) Uani 1 1 d . .
C31 C 0.6043(2) 0.13462(19) 0.36745(9) 0.0229(4) Uani 1 1 d . .
H31 H 0.5747 0.0468 0.3475 0.027 Uiso 1 1 calc R U
C32 C 0.6750(2) 0.1876(2) 0.43063(10) 0.0292(5) Uani 1 1 d . .
H32 H 0.6947 0.1364 0.4534 0.035 Uiso 1 1 calc R U
C33 C 0.7169(2) 0.3157(2) 0.46049(10) 0.0338(5) Uani 1 1 d . .
H33 H 0.7641 0.3521 0.5039 0.041 Uiso 1 1 calc R U
C34 C 0.6899(2) 0.3898(2) 0.42699(10) 0.0318(5) Uani 1 1 d . .
H34 H 0.7189 0.4774 0.4474 0.038 Uiso 1 1 calc R U
C35 C 0.6204(2) 0.33733(19) 0.36328(10) 0.0254(5) Uani 1 1 d . .
H35 H 0.6031 0.3895 0.3405 0.030 Uiso 1 1 calc R U
C36 C 0.5182(2) 0.26593(17) 0.21733(9) 0.0201(4) Uani 1 1 d . .
C37 C 0.6335(2) 0.31252(19) 0.19386(9) 0.0233(4) Uani 1 1 d . .
H37 H 0.6916 0.2736 0.1945 0.028 Uiso 1 1 calc R U
C38 C 0.6639(2) 0.41590(19) 0.16954(10) 0.0281(5) Uani 1 1 d . .
H38 H 0.7425 0.4471 0.1534 0.034 Uiso 1 1 calc R U
C39 C 0.5802(2) 0.4735(2) 0.16868(11) 0.0318(5) Uani 1 1 d . .
H39 H 0.6013 0.5441 0.1520 0.038 Uiso 1 1 calc R U
C40 C 0.4656(2) 0.4282(2) 0.19210(11) 0.0312(5) Uani 1 1 d . .
H40 H 0.4080 0.4676 0.1916 0.037 Uiso 1 1 calc R U
C41 C 0.4349(2) 0.32504(18) 0.21632(10) 0.0246(4) Uani 1 1 d . .
H41 H 0.3562 0.2943 0.2324 0.030 Uiso 1 1 calc R U
C42 C 0.2443(2) 0.07522(19) 0.41402(9) 0.0207(4) Uani 1 1 d . .
C43 C 0.1733(2) 0.0371(2) 0.46085(10) 0.0277(5) Uani 1 1 d . .
H43 H 0.1119 -0.0485 0.4525 0.033 Uiso 1 1 calc R U
C44 C 0.1923(2) 0.1243(2) 0.52007(10) 0.0335(5) Uani 1 1 d . .
H44 H 0.1432 0.0983 0.5518 0.040 Uiso 1 1 calc R U
C45 C 0.2831(2) 0.2491(2) 0.53259(10) 0.0304(5) Uani 1 1 d . .
H45 H 0.2952 0.3085 0.5728 0.037 Uiso 1 1 calc R U
C46 C 0.3553(2) 0.2868(2) 0.48707(10) 0.0274(5) Uani 1 1 d . .
H46 H 0.4187 0.3718 0.4961 0.033 Uiso 1 1 calc R U
C47 C 0.3356(2) 0.20026(19) 0.42760(9) 0.0226(4) Uani 1 1 d . .
H47 H 0.3850 0.2269 0.3960 0.027 Uiso 1 1 calc R U
C48 C 0.3146(2) -0.11826(18) 0.34529(9) 0.0195(4) Uani 1 1 d . .
C49 C 0.3408(2) -0.18312(18) 0.29001(10) 0.0238(4) Uani 1 1 d . .
H49 H 0.3053 -0.1837 0.2486 0.029 Uiso 1 1 calc R U
C50 C 0.4182(2) -0.2470(2) 0.29453(11) 0.0304(5) Uani 1 1 d . .
H50 H 0.4344 -0.2920 0.2565 0.037 Uiso 1 1 calc R U
C51 C 0.4715(2) -0.2443(2) 0.35527(11) 0.0331(5) Uani 1 1 d . .
H51 H 0.5250 -0.2871 0.3588 0.040 Uiso 1 1 calc R U
C52 C 0.4472(2) -0.1798(2) 0.41066(11) 0.0316(5) Uani 1 1 d . .
H52 H 0.4841 -0.1785 0.4520 0.038 Uiso 1 1 calc R U
C53 C 0.3692(2) -0.1171(2) 0.40593(10) 0.0264(5) Uani 1 1 d . .
H53 H 0.3527 -0.0730 0.4441 0.032 Uiso 1 1 calc R U
C54 C 0.0501(2) -0.14624(18) 0.32437(9) 0.0198(4) Uani 1 1 d . .
C55 C -0.0499(2) -0.11422(19) 0.30603(9) 0.0233(4) Uani 1 1 d . .
H55 H -0.0285 -0.0347 0.2981 0.028 Uiso 1 1 calc R U
C56 C -0.1799(2) -0.1964(2) 0.29922(10) 0.0270(5) Uani 1 1 d . .
H56 H -0.2470 -0.1728 0.2873 0.032 Uiso 1 1 calc R U
C57 C -0.2121(2) -0.3134(2) 0.30981(10) 0.0269(5) Uani 1 1 d . .
H57 H -0.3013 -0.3705 0.3047 0.032 Uiso 1 1 calc R U
C58 C -0.1139(2) -0.3462(2) 0.32786(11) 0.0296(5) Uani 1 1 d . .
H58 H -0.1360 -0.4262 0.3353 0.035 Uiso 1 1 calc R U
C59 C 0.0159(2) -0.26434(19) 0.33522(10) 0.0257(5) Uani 1 1 d . .
H59 H 0.0825 -0.2882 0.3477 0.031 Uiso 1 1 calc R U
N1 N 0.16279(16) 0.00404(14) 0.15669(7) 0.0152(3) Uani 1 1 d . .
O1 O 0.15924(14) 0.15865(12) 0.27868(6) 0.0199(3) Uani 1 1 d . .
P1 P 0.21964(5) -0.03063(5) 0.33315(2) 0.01726(11) Uani 1 1 d . .
P2 P 0.47098(5) 0.13209(4) 0.25195(2) 0.01696(11) Uani 1 1 d . .
Ni1 Ni 0.25334(3) 0.05466(2) 0.24964(2) 0.01531(6) Uani 1 1 d . .

loop_
_atom_site_aniso_label
_atom_site_aniso_U_11
_atom_site_aniso_U_22
_atom_site_aniso_U_33
_atom_site_aniso_U_23
_atom_site_aniso_U_13
_atom_site_aniso_U_12
C1 0.0140(10) 0.0170(9) 0.0231(9) 0.0074(7) 0.0034(8) 0.0044(8)
C2 0.0166(11) 0.0179(9) 0.0231(10) 0.0040(8) 0.0022(8) 0.0067(8)
C3 0.0225(12) 0.0198(9) 0.0287(10) 0.0051(8) 0.0047(9) 0.0116(9)
C4 0.0244(12) 0.0241(10) 0.0276(10) 0.0099(8) 0.0026(9) 0.0132(9)
C5 0.0174(11) 0.0249(10) 0.0202(9) 0.0070(8) 0.0016(8) 0.0087(8)
C6 0.0151(10) 0.0175(9) 0.0207(9) 0.0070(7) 0.0040(8) 0.0056(8)
C7 0.0161(11) 0.0209(9) 0.0150(9) 0.0050(7) 0.0020(8) 0.0048(8)
C8 0.0237(12) 0.0223(10) 0.0231(10) 0.0007(8) 0.0009(9) 0.0125(9)
C9 0.0302(13) 0.0246(10) 0.0292(11) -0.0008(9) -0.0029(10) 0.0115(10)
C10 0.0308(13) 0.0346(12) 0.0215(10) 0.0047(9) 0.0077(9) 0.0180(10)
C11 0.0386(15) 0.0355(12) 0.0272(11) -0.0015(9) 0.0013(10) 0.0230(11)
C12 0.0140(10) 0.0197(9) 0.0168(9) 0.0018(7) -0.0006(7) 0.0072(8)
C13 0.0159(11) 0.0228(10) 0.0177(9) 0.0048(8) 0.0003(8) 0.0071(8)
C14 0.0218(12) 0.0283(10) 0.0178(9) 0.0045(8) 0.0044(8) 0.0094(9)
C15 0.0262(12) 0.0229(10) 0.0196(9) -0.0024(8) 0.0009(8) 0.0121(9)
C16 0.0225(12) 0.0199(9) 0.0234(10) 0.0033(8) 0.0018(8) 0.0093(8)
C17 0.0173(11) 0.0188(9) 0.0182(9) 0.0037(7) -0.0005(8) 0.0074(8)
C18 0.0232(12) 0.0218(10) 0.0193(9) 0.0049(8) 0.0059(8) 0.0063(9)
C19 0.0279(13) 0.0323(11) 0.0273(11) 0.0143(9) 0.0079(9) 0.0085(10)
C20 0.0260(13) 0.0249(10) 0.0235(10) 0.0043(8) 0.0057(9) 0.0045(9)
C21 0.0206(11) 0.0172(9) 0.0200(9) 0.0033(7) 0.0027(8) 0.0031(8)
C22 0.0348(14) 0.0230(10) 0.0280(11) 0.0084(9) 0.0044(10) 0.0064(10)
C23 0.0253(13) 0.0311(12) 0.0347(12) 0.0079(10) 0.0119(10) 0.0096(10)
C24 0.0194(11) 0.0225(9) 0.0167(9) 0.0080(8) 0.0042(8) 0.0100(8)
C25 0.0194(11) 0.0227(10) 0.0226(10) 0.0062(8) 0.0033(8) 0.0081(8)
C26 0.0178(12) 0.0346(11) 0.0288(11) 0.0141(9) 0.0077(9) 0.0129(10)
C27 0.0317(13) 0.0333(11) 0.0249(10) 0.0101(9) 0.0121(9) 0.0225(10)
C28 0.0307(13) 0.0286(11) 0.0214(10) 0.0017(8) 0.0031(9) 0.0156(10)
C29 0.0187(11) 0.0258(10) 0.0198(9) 0.0055(8) 0.0014(8) 0.0101(9)
C30 0.0167(11) 0.0250(10) 0.0170(9) 0.0051(8) 0.0040(8) 0.0068(8)
C31 0.0192(11) 0.0252(10) 0.0215(10) 0.0057(8) 0.0040(8) 0.0073(9)
C32 0.0268(13) 0.0381(12) 0.0200(10) 0.0108(9) 0.0028(9) 0.0103(10)
C33 0.0325(14) 0.0396(13) 0.0166(10) -0.0002(9) 0.0000(9) 0.0083(11)
C34 0.0305(13) 0.0272(11) 0.0231(10) -0.0022(9) 0.0043(9) 0.0033(10)
C35 0.0242(12) 0.0237(10) 0.0234(10) 0.0040(8) 0.0057(9) 0.0066(9)
C36 0.0224(11) 0.0178(9) 0.0164(9) 0.0039(7) 0.0012(8) 0.0062(8)
C37 0.0214(12) 0.0233(10) 0.0234(10) 0.0067(8) 0.0040(9) 0.0080(9)
C38 0.0258(13) 0.0238(10) 0.0266(11) 0.0086(9) 0.0067(9) 0.0017(9)
C39 0.0341(14) 0.0203(10) 0.0327(12) 0.0105(9) -0.0008(10) 0.0033(10)
C40 0.0301(13) 0.0238(10) 0.0389(12) 0.0110(9) 0.0005(10) 0.0111(10)
C41 0.0201(12) 0.0211(10) 0.0315(11) 0.0084(8) 0.0045(9) 0.0072(9)
C42 0.0204(11) 0.0288(10) 0.0161(9) 0.0060(8) 0.0026(8) 0.0141(9)
C43 0.0243(13) 0.0359(12) 0.0209(10) 0.0086(9) 0.0047(9) 0.0106(10)
C44 0.0291(14) 0.0548(15) 0.0194(10) 0.0123(10) 0.0090(9) 0.0191(12)
C45 0.0320(14) 0.0439(13) 0.0185(10) 0.0028(9) 0.0031(9) 0.0231(11)
C46 0.0301(13) 0.0284(11) 0.0230(10) 0.0016(8) 0.0007(9) 0.0158(10)
C47 0.0230(12) 0.0273(10) 0.0199(9) 0.0064(8) 0.0059(8) 0.0130(9)
C48 0.0153(11) 0.0207(9) 0.0239(10) 0.0098(8) 0.0041(8) 0.0071(8)
C49 0.0210(12) 0.0233(10) 0.0255(10) 0.0065(8) 0.0029(9) 0.0083(9)
C50 0.0332(14) 0.0294(11) 0.0327(12) 0.0066(9) 0.0059(10) 0.0187(10)
C51 0.0299(14) 0.0365(12) 0.0441(13) 0.0172(11) 0.0074(11) 0.0224(11)
C52 0.0281(13) 0.0443(13) 0.0329(12) 0.0212(10) 0.0061(10) 0.0203(11)
C53 0.0246(12) 0.0361(12) 0.0256(10) 0.0160(9) 0.0092(9) 0.0155(10)
C54 0.0200(11) 0.0226(10) 0.0163(9) 0.0052(7) 0.0046(8) 0.0087(8)
C55 0.0205(12) 0.0260(10) 0.0226(10) 0.0077(8) 0.0039(8) 0.0089(9)
C56 0.0199(12) 0.0389(12) 0.0237(10) 0.0106(9) 0.0038(9) 0.0133(10)
C57 0.0213(12) 0.0301(11) 0.0204(10) 0.0040(8) 0.0057(9) 0.0039(9)
C58 0.0283(13) 0.0241(10) 0.0368(12) 0.0110(9) 0.0123(10) 0.0093(9)
C59 0.0216(12) 0.0275(11) 0.0305(11) 0.0114(9) 0.0072(9) 0.0110(9)
N1 0.0156(9) 0.0150(7) 0.0152(7) 0.0039(6) 0.0034(6) 0.0070(7)
O1 0.0227(8) 0.0216(7) 0.0173(6) 0.0038(5) 0.0022(6) 0.0125(6)
P1 0.0170(3) 0.0207(2) 0.0162(2) 0.00661(19) 0.0035(2) 0.0094(2)
P2 0.0157(3) 0.0181(2) 0.0160(2) 0.00417(19) 0.0028(2) 0.0066(2)
Ni1 0.01556(14) 0.01704(12) 0.01370(12) 0.00430(9) 0.00236(10) 0.00754(10)

loop_
_atom_type_symbol
_atom_type_description
_atom_type_scat_dispersion_real
_atom_type_scat_dispersion_imag
_atom_type_scat_source
C C 0.0033 0.0016 'International Tables Vol C Tables 4.2.6.8 and 6.1.1.4'
H H 0.0000 0.0000 'International Tables Vol C Tables 4.2.6.8 and 6.1.1.4'
N N 0.0061 0.0033 'International Tables Vol C Tables 4.2.6.8 and 6.1.1.4'
O O 0.0106 0.0060 'International Tables Vol C Tables 4.2.6.8 and 6.1.1.4'
P P 0.1023 0.0942 'International Tables Vol C Tables 4.2.6.8 and 6.1.1.4'
Ni Ni 0.3393 1.1124 'International Tables Vol C Tables 4.2.6.8 and 6.1.1.4'

loop_
_geom_angle_atom_site_label_1
_geom_angle_atom_site_label_2
_geom_angle_atom_site_label_3
_geom_angle
O1 C1 C6 121.64(17)
O1 C1 C2 120.99(17)
C6 C1 C2 117.36(17)
C3 C2 C1 118.56(18)
C3 C2 C8 121.76(17)
C1 C2 C8 119.66(17)
C2 C3 C4 123.53(18)
C5 C4 C3 119.05(18)
C4 C5 C6 120.62(18)
C5 C6 C1 120.83(17)
C5 C6 C7 115.68(17)
C1 C6 C7 123.46(17)
N1 C7 C6 129.68(17)
C11 C8 C10 106.78(18)
C11 C8 C2 111.79(17)
C10 C8 C2 111.24(16)
C11 C8 C9 107.86(17)
C10 C8 C9 110.47(17)
C2 C8 C9 108.65(17)
C13 C12 C17 121.08(17)
C13 C12 N1 120.45(16)
C17 C12 N1 118.47(17)
C12 C13 C14 118.00(18)
C12 C13 C18 123.48(17)
C14 C13 C18 118.50(18)
C15 C14 C13 121.71(19)
C14 C15 C16 119.75(18)
C15 C16 C17 121.37(18)
C16 C17 C12 118.08(18)
C16 C17 C21 120.99(17)
C12 C17 C21 120.83(16)
C13 C18 C20 111.40(17)
C13 C18 C19 110.80(17)
C20 C18 C19 109.71(17)
C17 C21 C23 110.06(17)
C17 C21 C22 113.64(17)
C23 C21 C22 110.02(18)
C25 C24 C29 118.76(18)
C25 C24 P2 123.87(15)
C29 C24 P2 117.34(16)
C26 C25 C24 120.71(19)
C25 C26 C27 119.8(2)
C28 C27 C26 120.20(19)
C27 C28 C29 120.04(19)
C28 C29 C24 120.5(2)
C31 C30 C35 118.49(18)
C31 C30 P2 119.41(15)
C35 C30 P2 121.90(15)
C32 C31 C30 121.01(19)
C31 C32 C33 119.8(2)
C34 C33 C32 119.84(19)
C33 C34 C35 120.6(2)
C34 C35 C30 120.3(2)
C37 C36 C41 118.88(18)
C37 C36 P2 123.51(15)
C41 C36 P2 117.59(16)
C38 C37 C36 120.2(2)
C39 C38 C37 120.3(2)
C38 C39 C40 119.9(2)
C39 C40 C41 119.9(2)
C40 C41 C36 120.8(2)
C47 C42 C43 119.16(18)
C47 C42 P1 117.63(15)
C43 C42 P1 123.17(16)
C42 C43 C44 120.1(2)
C45 C44 C43 120.0(2)
C46 C45 C44 120.2(2)
C45 C46 C47 119.9(2)
C42 C47 C46 120.6(2)
C49 C48 C53 118.63(18)
C49 C48 P1 116.83(15)
C53 C48 P1 124.39(15)
C50 C49 C48 121.08(19)
C51 C50 C49 119.2(2)
C52 C51 C50 120.5(2)
C51 C52 C53 120.1(2)
C52 C53 C48 120.5(2)
C55 C54 C59 118.38(19)
C55 C54 P1 117.98(15)
C59 C54 P1 123.64(16)
C56 C55 C54 120.98(19)
C55 C56 C57 119.9(2)
C58 C57 C56 119.6(2)
C59 C58 C57 120.8(2)
C58 C59 C54 120.3(2)
C7 N1 C12 113.38(15)
C7 N1 Ni1 121.61(12)
C12 N1 Ni1 124.98(12)
C1 O1 Ni1 129.59(12)
C48 P1 C54 103.27(9)
C48 P1 C42 104.28(9)
C54 P1 C42 100.63(9)
C48 P1 Ni1 115.50(7)
C54 P1 Ni1 113.21(6)
C42 P1 Ni1 117.92(7)
C36 P2 C30 100.99(9)
C36 P2 C24 104.47(9)
C30 P2 C24 100.93(9)
C36 P2 Ni1 108.20(7)
C30 P2 Ni1 115.74(7)
C24 P2 Ni1 123.78(7)
O1 Ni1 N1 91.85(6)
O1 Ni1 P2 124.71(4)
N1 Ni1 P2 107.66(5)
O1 Ni1 P1 92.41(4)
N1 Ni1 P1 135.53(5)
P2 Ni1 P1 105.87(2)

loop_
_geom_bond_atom_site_label_1
_geom_bond_atom_site_label_2
_geom_bond_distance
C1 O1 1.292(2)
C1 C6 1.431(3)
C1 C2 1.450(3)
C2 C3 1.373(3)
C2 C8 1.539(3)
C3 C4 1.403(3)
C4 C5 1.363(3)
C5 C6 1.415(3)
C6 C7 1.439(3)
C7 N1 1.298(2)
C8 C11 1.536(3)
C8 C10 1.537(3)
C8 C9 1.544(3)
C12 C13 1.401(3)
C12 C17 1.418(3)
C12 N1 1.453(2)
C13 C14 1.403(3)
C13 C18 1.520(3)
C14 C15 1.377(3)
C15 C16 1.381(3)
C16 C17 1.398(3)
C17 C21 1.514(3)
C18 C20 1.532(3)
C18 C19 1.540(3)
C21 C23 1.523(3)
C21 C22 1.526(3)
C24 C25 1.390(3)
C24 C29 1.393(3)
C24 P2 1.839(2)
C25 C26 1.384(3)
C26 C27 1.387(3)
C27 C28 1.373(3)
C28 C29 1.390(3)
C30 C31 1.394(3)
C30 C35 1.397(3)
C30 P2 1.838(2)
C31 C32 1.390(3)
C32 C33 1.390(3)
C33 C34 1.376(3)
C34 C35 1.395(3)
C36 C37 1.392(3)
C36 C41 1.394(3)
C36 P2 1.8382(19)
C37 C38 1.391(3)
C38 C39 1.383(3)
C39 C40 1.384(3)
C40 C41 1.387(3)
C42 C47 1.391(3)
C42 C43 1.391(3)
C42 P1 1.8364(19)
C43 C44 1.394(3)
C44 C45 1.389(3)
C45 C46 1.374(3)
C46 C47 1.393(3)
C48 C49 1.393(3)
C48 C53 1.399(3)
C48 P1 1.8256(19)
C49 C50 1.390(3)
C50 C51 1.388(3)
C51 C52 1.382(3)
C52 C53 1.385(3)
C54 C55 1.393(3)
C54 C59 1.399(3)
C54 P1 1.834(2)
C55 C56 1.383(3)
C56 C57 1.387(3)
C57 C58 1.380(3)
C58 C59 1.379(3)
N1 Ni1 2.0170(15)
O1 Ni1 1.9792(13)
P1 Ni1 2.2611(6)
P2 Ni1 2.2580(6)

loop_
_geom_torsion_atom_site_label_1
_geom_torsion_atom_site_label_2
_geom_torsion_atom_site_label_3
_geom_torsion_atom_site_label_4
_geom_torsion
O1 C1 C2 C3 178.84(19)
C6 C1 C2 C3 -2.3(3)
O1 C1 C2 C8 0.5(3)
C6 C1 C2 C8 179.41(18)
C1 C2 C3 C4 1.1(3)
C8 C2 C3 C4 179.4(2)
C2 C3 C4 C5 0.9(3)
C3 C4 C5 C6 -1.7(3)
C4 C5 C6 C1 0.4(3)
C4 C5 C6 C7 178.30(19)
O1 C1 C6 C5 -179.56(18)
C2 C1 C6 C5 1.6(3)
O1 C1 C6 C7 2.7(3)
C2 C1 C6 C7 -176.14(18)
C5 C6 C7 N1 172.2(2)
C1 C6 C7 N1 -10.0(3)
C3 C2 C8 C11 5.0(3)
C1 C2 C8 C11 -176.76(19)
C3 C2 C8 C10 124.3(2)
C1 C2 C8 C10 -57.5(2)
C3 C2 C8 C9 -113.9(2)
C1 C2 C8 C9 64.3(2)
C17 C12 C13 C14 -0.3(3)
N1 C12 C13 C14 179.48(17)
C17 C12 C13 C18 -179.02(18)
N1 C12 C13 C18 0.8(3)
C12 C13 C14 C15 -0.5(3)
C18 C13 C14 C15 178.28(19)
C13 C14 C15 C16 0.4(3)
C14 C15 C16 C17 0.5(3)
C15 C16 C17 C12 -1.2(3)
C15 C16 C17 C21 175.05(19)
C13 C12 C17 C16 1.2(3)
N1 C12 C17 C16 -178.65(17)
C13 C12 C17 C21 -175.12(18)
N1 C12 C17 C21 5.1(3)
C12 C13 C18 C20 129.3(2)
C14 C13 C18 C20 -49.4(2)
C12 C13 C18 C19 -108.3(2)
C14 C13 C18 C19 73.1(2)
C16 C17 C21 C23 -95.9(2)
C12 C17 C21 C23 80.3(2)
C16 C17 C21 C22 28.0(3)
C12 C17 C21 C22 -155.79(18)
C29 C24 C25 C26 -0.9(3)
P2 C24 C25 C26 177.16(16)
C24 C25 C26 C27 0.5(3)
C25 C26 C27 C28 0.8(3)
C26 C27 C28 C29 -1.7(3)
C27 C28 C29 C24 1.3(3)
C25 C24 C29 C28 0.0(3)
P2 C24 C29 C28 -178.22(16)
C35 C30 C31 C32 -0.1(3)
P2 C30 C31 C32 -175.08(17)
C30 C31 C32 C33 1.0(3)
C31 C32 C33 C34 -1.0(4)
C32 C33 C34 C35 0.2(4)
C33 C34 C35 C30 0.7(3)
C31 C30 C35 C34 -0.7(3)
P2 C30 C35 C34 174.14(17)
C41 C36 C37 C38 -0.4(3)
P2 C36 C37 C38 -178.69(15)
C36 C37 C38 C39 0.2(3)
C37 C38 C39 C40 0.0(3)
C38 C39 C40 C41 -0.1(3)
C39 C40 C41 C36 -0.1(3)
C37 C36 C41 C40 0.3(3)
P2 C36 C41 C40 178.73(16)
C47 C42 C43 C44 1.2(3)
P1 C42 C43 C44 -176.60(16)
C42 C43 C44 C45 -0.6(3)
C43 C44 C45 C46 -0.7(3)
C44 C45 C46 C47 1.4(3)
C43 C42 C47 C46 -0.5(3)
P1 C42 C47 C46 177.41(15)
C45 C46 C47 C42 -0.8(3)
C53 C48 C49 C50 0.8(3)
P1 C48 C49 C50 176.56(17)
C48 C49 C50 C51 -0.9(3)
C49 C50 C51 C52 0.5(4)
C50 C51 C52 C53 0.0(4)
C51 C52 C53 C48 -0.1(4)
C49 C48 C53 C52 -0.3(3)
P1 C48 C53 C52 -175.69(17)
C59 C54 C55 C56 0.6(3)
P1 C54 C55 C56 -179.28(15)
C54 C55 C56 C57 -0.9(3)
C55 C56 C57 C58 0.8(3)
C56 C57 C58 C59 -0.3(3)
C57 C58 C59 C54 -0.1(3)
C55 C54 C59 C58 -0.1(3)
P1 C54 C59 C58 179.77(16)
C6 C7 N1 C12 -176.84(19)
C6 C7 N1 Ni1 1.3(3)
C13 C12 N1 C7 66.0(2)
C17 C12 N1 C7 -114.16(19)
C13 C12 N1 Ni1 -112.02(18)
C17 C12 N1 Ni1 67.8(2)
C6 C1 O1 Ni1 12.4(3)
C2 C1 O1 Ni1 -168.80(14)
C49 C48 P1 C54 90.67(17)
C53 C48 P1 C54 -93.89(19)
C49 C48 P1 C42 -164.53(16)
C53 C48 P1 C42 10.9(2)
C49 C48 P1 Ni1 -33.47(18)
C53 C48 P1 Ni1 141.97(16)
C55 C54 P1 C48 -171.93(15)
C59 C54 P1 C48 8.22(19)
C55 C54 P1 C42 80.48(16)
C59 C54 P1 C42 -99.36(17)
C55 C54 P1 Ni1 -46.31(16)
C59 C54 P1 Ni1 133.85(15)
C47 C42 P1 C48 100.14(17)
C43 C42 P1 C48 -82.00(19)
C47 C42 P1 C54 -153.07(16)
C43 C42 P1 C54 24.79(19)
C47 C42 P1 Ni1 -29.48(18)
C43 C42 P1 Ni1 148.38(15)
C37 C36 P2 C30 77.39(18)
C41 C36 P2 C30 -100.93(16)
C37 C36 P2 C24 -27.06(18)
C41 C36 P2 C24 154.61(15)
C37 C36 P2 Ni1 -160.63(15)
C41 C36 P2 Ni1 21.04(16)
C31 C30 P2 C36 -158.51(17)
C35 C30 P2 C36 26.69(19)
C31 C30 P2 C24 -51.24(18)
C35 C30 P2 C24 133.95(18)
C31 C30 P2 Ni1 84.96(17)
C35 C30 P2 Ni1 -89.85(18)
C25 C24 P2 C36 78.83(18)
C29 C24 P2 C36 -103.09(16)
C25 C24 P2 C30 -25.67(19)
C29 C24 P2 C30 152.41(15)
C25 C24 P2 Ni1 -157.07(14)
C29 C24 P2 Ni1 21.01(18)

loop_
_platon_squeeze_void_nr
_platon_squeeze_void_average_x
_platon_squeeze_void_average_y
_platon_squeeze_void_average_z
_platon_squeeze_void_volume
_platon_squeeze_void_count_electrons
_platon_squeeze_void_content
1 -0.030 0.306 0.533 16 1 ' '
2 0.030 0.694 0.467 16 1 ' '
3 0.500 0.500 0.000 194 43 ' '
